data_7243098
loop_
_publ_author_name
'Tseng, Tien-Wen'
'Luo, Tzuoo-Tsair'
'Tseng, Kuo-Yang'
'Hong, Yu-Xian'
'Huang, Guang-Cheng'

_publ_section_title
;
 Bent-bis(triazolyl)-based coordination polymers tuned by dicarboxylate
 ligands: syntheses, structures and properties
;
_journal_issue 31
_journal_name_full CrystEngComm
_journal_page_first 5293
_journal_page_last 5305
_journal_paper_doi 10.1039/D1CE00780G
_journal_volume 23
_journal_year 2021
_chemical_formula_sum 'C24 H17 N7 O8 Zn'
_chemical_formula_weight 596.81
_space_group_crystal_system triclinic
_space_group_IT_number 2
_space_group_name_Hall '-P 1'
_space_group_name_H-M_alt 'P -1'
_atom_sites_solution_hydrogens mixed
_audit_creation_method SHELXL-2018/3
_audit_update_record
;
2021-06-12 deposited with the CCDC.	2021-06-22 downloaded from the CCDC.
;
_cell_angle_alpha 98.331(2)
_cell_angle_beta 98.781(2)
_cell_angle_gamma 103.468(2)
_cell_formula_units_Z 2
_cell_length_a 7.2333(5)
_cell_length_b 9.6810(7)
_cell_length_c 17.5939(12)
_cell_measurement_reflns_used 9728
_cell_measurement_temperature 293(2)
_cell_measurement_theta_max 27.11
_cell_measurement_theta_min 2.5
_cell_volume 1163.04(14)
_computing_cell_refinement 'Bruker SAINT'
_computing_data_collection 'Bruker APEX2'
_computing_data_reduction 'Bruker SAINT'
_computing_structure_refinement 'SHELXL-2018/3 (Sheldrick, 2018)'
_diffrn_ambient_temperature 293(2)
_diffrn_measured_fraction_theta_full 1.000
_diffrn_measured_fraction_theta_max 0.999
_diffrn_measurement_device_type 'Bruker APEX-II CCD'
_diffrn_measurement_method '\f and \w scans'
_diffrn_radiation_type MoK\a
_diffrn_radiation_wavelength 0.71073
_diffrn_reflns_av_R_equivalents 0.0642
_diffrn_reflns_av_unetI/netI 0.0457
_diffrn_reflns_Laue_measured_fraction_full 1.000
_diffrn_reflns_Laue_measured_fraction_max 0.999
_diffrn_reflns_limit_h_max 9
_diffrn_reflns_limit_h_min -9
_diffrn_reflns_limit_k_max 12
_diffrn_reflns_limit_k_min -12
_diffrn_reflns_limit_l_max 22
_diffrn_reflns_limit_l_min -22
_diffrn_reflns_number 30702
_diffrn_reflns_point_group_measured_fraction_full 1.000
_diffrn_reflns_point_group_measured_fraction_max 0.999
_diffrn_reflns_theta_full 25.242
_diffrn_reflns_theta_max 27.172
_diffrn_reflns_theta_min 2.202
_diffrn_source 'fine-focus sealed tube'
_exptl_absorpt_coefficient_mu 1.125
_exptl_absorpt_correction_T_max 1.0000
_exptl_absorpt_correction_T_min 0.9554
_exptl_absorpt_correction_type numerical
_exptl_absorpt_process_details
;
 SADABS 2016/2: Krause, L., Herbst-Irmer, R., Sheldrick G.M. & Stalke D.,
 J. Appl. Cryst. 48 (2015) 3-10
;
_exptl_crystal_colour colourless
_exptl_crystal_density_diffrn 1.704
_exptl_crystal_description prism
_exptl_crystal_F_000 608
_exptl_crystal_size_max 0.340
_exptl_crystal_size_mid 0.260
_exptl_crystal_size_min 0.260
_refine_diff_density_max 1.684
_refine_diff_density_min -0.612
_refine_diff_density_rms 0.078
_refine_ls_extinction_method none
_refine_ls_goodness_of_fit_ref 1.034
_refine_ls_hydrogen_treatment mixed
_refine_ls_matrix_type full
_refine_ls_number_parameters 367
_refine_ls_number_reflns 5172
_refine_ls_number_restraints 3
_refine_ls_restrained_S_all 1.034
_refine_ls_R_factor_all 0.0489
_refine_ls_R_factor_gt 0.0368
_refine_ls_shift/su_max 0.001
_refine_ls_shift/su_mean 0.000
_refine_ls_structure_factor_coef Fsqd
_refine_ls_weighting_details 'w=1/[\s^2^(Fo^2^)+(0.0495P)^2^+0.5790P] where P=(Fo^2^+2Fc^2^)/3'
_refine_ls_weighting_scheme calc
_refine_ls_wR_factor_gt 0.0893
_refine_ls_wR_factor_ref 0.0962
_reflns_Friedel_coverage 0.000
_reflns_number_gt 4373
_reflns_number_total 5172
_reflns_threshold_expression 'I > 2\s(I)'
_cod_data_source_file d1ce00780g2.cif
_cod_data_source_block shelx_CCDC5
_cod_depositor_comments 'Adding full bibliography for 7243093--7243099.cif.'
_cod_database_code 7243098
_shelx_shelxl_version_number 2018/3
_shelx_space_group_comment
;
The symmetry employed for this shelxl refinement is uniquely defined
by the following loop, which should always be used as a source of
symmetry information in preference to the above space-group names.
They are only intended as comments.
;
_shelx_estimated_absorpt_t_min 0.701
_shelx_estimated_absorpt_t_max 0.759

loop_
_space_group_symop_operation_xyz
'x, y, z'
'-x, -y, -z'

loop_
_atom_site_label
_atom_site_type_symbol
_atom_site_fract_x
_atom_site_fract_y
_atom_site_fract_z
_atom_site_U_iso_or_equiv
_atom_site_adp_type
_atom_site_occupancy
_atom_site_site_symmetry_order
_atom_site_calc_flag
_atom_site_refinement_flags_posn
_atom_site_refinement_flags_adp
_atom_site_refinement_flags_occupancy
_atom_site_disorder_assembly
_atom_site_disorder_group
Zn1 Zn 0.24759(4) 0.19604(3) 0.95353(2) 0.01217(9) Uani 1 1 d . . . . .
C1 C 0.0544(3) 0.5324(2) 0.87994(13) 0.0112(5) Uani 1 1 d . . . . .
C2 C 0.0996(3) 0.6825(2) 0.90171(13) 0.0118(5) Uani 1 1 d . . . . .
H2 H 0.169461 0.727174 0.951557 0.014 Uiso 1 1 calc R U . . .
C3 C 0.0406(3) 0.7659(2) 0.84928(13) 0.0117(5) Uani 1 1 d . . . . .
C4 C -0.0659(3) 0.6997(2) 0.77466(13) 0.0120(5) Uani 1 1 d . . . . .
H4 H -0.104844 0.754380 0.738986 0.014 Uiso 1 1 calc R U . . .
C5 C -0.1118(3) 0.5507(2) 0.75525(13) 0.0121(5) Uani 1 1 d . . . . .
C6 C -0.0529(3) 0.4656(2) 0.80593(14) 0.0125(5) Uani 1 1 d . . . . .
H6 H -0.084620 0.365547 0.790725 0.015 Uiso 1 1 calc R U . . .
C7 C 0.1338(3) 0.4425(2) 0.93361(13) 0.0120(5) Uani 1 1 d . . . . .
C8 C 0.0968(3) 0.9290(2) 0.87077(14) 0.0123(5) Uani 1 1 d . . . . .
C9 C 0.6194(3) 0.4227(2) 1.26042(13) 0.0118(5) Uani 1 1 d . . . . .
C10 C 0.7081(3) 0.3649(3) 1.31937(14) 0.0161(5) Uani 1 1 d . . . . .
H10 H 0.700371 0.266461 1.311940 0.019 Uiso 1 1 calc R U . . .
C11 C 0.8083(3) 0.4549(3) 1.38927(14) 0.0168(5) Uani 1 1 d . . . . .
H11 H 0.868396 0.417558 1.429101 0.020 Uiso 1 1 calc R U . . .
C12 C 0.8178(3) 0.6003(3) 1.39914(14) 0.0149(5) Uani 1 1 d . . . . .
C13 C 0.7307(4) 0.6582(3) 1.34017(14) 0.0170(5) Uani 1 1 d . . . . .
H13 H 0.739788 0.756776 1.347583 0.020 Uiso 1 1 calc R U . . .
C14 C 0.6306(3) 0.5693(3) 1.27048(14) 0.0161(5) Uani 1 1 d . . . . .
H14 H 0.571298 0.607231 1.230711 0.019 Uiso 1 1 calc R U . . .
C15 C 0.4419(3) 0.3578(2) 1.12077(13) 0.0121(5) Uani 1 1 d . . . . .
H15 H 0.449172 0.450228 1.110470 0.014 Uiso 1 1 calc R U . . .
C16 C 0.3846(4) 0.1316(3) 1.11148(14) 0.0161(5) Uani 1 1 d . . . . .
H16 H 0.340389 0.033319 1.090307 0.019 Uiso 1 1 calc R U . . .
C17 C 0.6877(3) 0.9346(2) 1.61880(14) 0.0153(5) Uani 1 1 d . . . . .
C18 C 0.5635(4) 0.8293(3) 1.55928(14) 0.0177(5) Uani 1 1 d . . . . .
H18 H 0.430107 0.813727 1.554764 0.021 Uiso 1 1 calc R U . . .
C19 C 0.6378(4) 0.7471(3) 1.50637(14) 0.0178(5) Uani 1 1 d . . . . .
H19 H 0.555114 0.675606 1.466614 0.021 Uiso 1 1 calc R U . . .
C20 C 0.8362(3) 0.7728(3) 1.51359(13) 0.0143(5) Uani 1 1 d . . . . .
C21 C 0.9614(4) 0.8826(3) 1.57106(14) 0.0186(5) Uani 1 1 d . . . . .
H21 H 1.094643 0.901617 1.574054 0.022 Uiso 1 1 calc R U . . .
C22 C 0.8860(4) 0.9631(3) 1.62358(15) 0.0200(5) Uani 1 1 d . . . . .
H22 H 0.968680 1.036606 1.662284 0.024 Uiso 1 1 calc R U . . .
C23 C 0.7007(4) 1.0861(2) 1.74877(14) 0.0155(5) Uani 1 1 d . . . . .
H23 H 0.832529 1.104794 1.768803 0.019 Uiso 1 1 calc R U . . .
C24 C 0.4040(4) 1.0740(3) 1.73445(14) 0.0176(5) Uani 1 1 d . . . . .
H24 H 0.285852 1.085025 1.745348 0.021 Uiso 1 1 calc R U . . .
N1 N 0.3580(3) 0.2358(2) 1.06999(11) 0.0129(4) Uani 1 1 d . . . . .
N2 N 0.5143(3) 0.3277(2) 1.18884(11) 0.0114(4) Uani 1 1 d . . . . .
N3 N 0.4776(3) 0.1814(2) 1.18378(12) 0.0171(4) Uani 1 1 d . . . . .
N4 N 0.5740(3) 1.1304(2) 1.78644(12) 0.0169(4) Uani 1 1 d . . . . .
N5 N 0.6109(3) 1.0100(2) 1.67734(12) 0.0156(4) Uani 1 1 d . . . . .
N6 N 0.4208(3) 1.0020(2) 1.66687(12) 0.0199(5) Uani 1 1 d . . . . .
N7 N -0.2186(3) 0.4784(2) 0.67551(12) 0.0150(4) Uani 1 1 d . . . . .
O1 O 0.0767(2) 0.30510(17) 0.90960(10) 0.0165(4) Uani 1 1 d . . . . .
O2 O 0.2533(2) 0.50202(17) 0.99457(9) 0.0166(4) Uani 1 1 d . . . . .
O3 O 0.1797(2) 0.98458(17) 0.94182(10) 0.0189(4) Uani 1 1 d . . . . .
O4 O 0.0629(2) 1.00098(17) 0.82026(10) 0.0177(4) Uani 1 1 d . . . . .
O5 O -0.2722(3) 0.55389(19) 0.63101(10) 0.0232(4) Uani 1 1 d . . . . .
O6 O -0.2476(3) 0.34690(18) 0.65802(10) 0.0212(4) Uani 1 1 d . . . . .
O7 O 0.9260(2) 0.68848(18) 1.46858(9) 0.0181(4) Uani 1 1 d . . . . .
O8 O 0.4920(3) 0.2690(2) 0.91508(11) 0.0226(4) Uani 1 1 d D . . . .
H8A H 0.542(3) 0.228(3) 0.8831(12) 0.034 Uiso 1 1 d D U . . .
H8B H 0.583(2) 0.327(2) 0.9456(12) 0.034 Uiso 1 1 d D U . . .

loop_
_atom_site_aniso_label
_atom_site_aniso_U_11
_atom_site_aniso_U_22
_atom_site_aniso_U_33
_atom_site_aniso_U_23
_atom_site_aniso_U_13
_atom_site_aniso_U_12
Zn1 0.01749(16) 0.00750(14) 0.01013(15) 0.00100(10) -0.00105(10) 0.00331(10)
C1 0.0119(11) 0.0098(11) 0.0122(11) 0.0022(9) 0.0027(9) 0.0033(9)
C2 0.0123(11) 0.0115(11) 0.0108(11) 0.0012(9) 0.0014(9) 0.0026(9)
C3 0.0112(11) 0.0097(11) 0.0138(11) 0.0011(9) 0.0039(9) 0.0018(9)
C4 0.0126(11) 0.0115(11) 0.0135(12) 0.0041(9) 0.0033(9) 0.0045(9)
C5 0.0118(11) 0.0137(11) 0.0096(11) 0.0002(9) 0.0021(9) 0.0025(9)
C6 0.0127(11) 0.0084(10) 0.0159(12) 0.0013(9) 0.0036(9) 0.0015(9)
C7 0.0128(11) 0.0104(11) 0.0130(11) 0.0026(9) 0.0029(9) 0.0029(9)
C8 0.0123(11) 0.0088(11) 0.0171(12) 0.0033(9) 0.0042(9) 0.0038(9)
C9 0.0121(11) 0.0124(11) 0.0091(11) 0.0001(9) 0.0008(9) 0.0017(9)
C10 0.0195(13) 0.0114(11) 0.0157(12) 0.0014(9) 0.0009(10) 0.0029(9)
C11 0.0185(12) 0.0183(12) 0.0135(12) 0.0043(10) 0.0013(10) 0.0052(10)
C12 0.0144(12) 0.0184(12) 0.0108(11) -0.0009(9) 0.0019(9) 0.0044(9)
C13 0.0225(13) 0.0100(11) 0.0171(13) 0.0004(9) 0.0000(10) 0.0052(10)
C14 0.0207(13) 0.0147(12) 0.0131(12) 0.0040(9) 0.0005(10) 0.0057(10)
C15 0.0137(11) 0.0119(11) 0.0109(11) 0.0032(9) 0.0022(9) 0.0034(9)
C16 0.0221(13) 0.0107(11) 0.0131(12) 0.0007(9) -0.0010(10) 0.0031(10)
C17 0.0198(12) 0.0122(11) 0.0145(12) 0.0031(9) 0.0037(10) 0.0051(10)
C18 0.0149(12) 0.0198(13) 0.0166(13) 0.0026(10) 0.0013(10) 0.0028(10)
C19 0.0193(13) 0.0169(12) 0.0130(12) -0.0021(10) -0.0015(10) 0.0025(10)
C20 0.0190(12) 0.0138(11) 0.0105(11) 0.0013(9) 0.0023(9) 0.0062(9)
C21 0.0157(12) 0.0201(13) 0.0166(13) -0.0024(10) 0.0016(10) 0.0026(10)
C22 0.0202(13) 0.0168(12) 0.0170(13) -0.0046(10) 0.0014(10) -0.0011(10)
C23 0.0174(12) 0.0110(11) 0.0170(12) 0.0025(9) 0.0020(10) 0.0024(9)
C24 0.0189(13) 0.0187(13) 0.0173(13) 0.0047(10) 0.0040(10) 0.0077(10)
N1 0.0164(10) 0.0090(9) 0.0120(10) 0.0003(8) 0.0008(8) 0.0030(8)
N2 0.0141(10) 0.0089(9) 0.0105(10) 0.0017(7) 0.0013(8) 0.0020(7)
N3 0.0246(11) 0.0094(10) 0.0153(11) 0.0031(8) -0.0016(9) 0.0037(8)
N4 0.0222(11) 0.0117(10) 0.0173(11) 0.0032(8) 0.0038(9) 0.0047(8)
N5 0.0190(11) 0.0125(10) 0.0140(10) 0.0006(8) 0.0040(8) 0.0020(8)
N6 0.0258(12) 0.0198(11) 0.0139(11) -0.0020(8) -0.0058(9) 0.0150(9)
N7 0.0143(10) 0.0140(10) 0.0147(10) 0.0027(8) 0.0003(8) 0.0013(8)
O1 0.0214(9) 0.0079(8) 0.0175(9) 0.0012(7) -0.0030(7) 0.0037(7)
O2 0.0211(9) 0.0121(8) 0.0143(9) 0.0025(7) -0.0029(7) 0.0038(7)
O3 0.0271(10) 0.0090(8) 0.0165(9) -0.0004(7) -0.0039(7) 0.0035(7)
O4 0.0241(9) 0.0109(8) 0.0190(9) 0.0054(7) 0.0031(7) 0.0051(7)
O5 0.0301(10) 0.0195(9) 0.0169(9) 0.0074(7) -0.0052(8) 0.0045(8)
O6 0.0289(10) 0.0124(9) 0.0182(9) -0.0014(7) -0.0018(8) 0.0039(7)
O7 0.0173(9) 0.0210(9) 0.0128(9) -0.0056(7) -0.0022(7) 0.0075(7)
O8 0.0207(9) 0.0207(10) 0.0184(10) -0.0076(7) 0.0045(8) -0.0035(8)

loop_
_atom_type_symbol
_atom_type_description
_atom_type_scat_dispersion_real
_atom_type_scat_dispersion_imag
_atom_type_scat_source
Zn Zn 0.2839 1.4301 'International Tables Vol C Tables 4.2.6.8 and 6.1.1.4'
C C 0.0033 0.0016 'International Tables Vol C Tables 4.2.6.8 and 6.1.1.4'
H H 0.0000 0.0000 'International Tables Vol C Tables 4.2.6.8 and 6.1.1.4'
N N 0.0061 0.0033 'International Tables Vol C Tables 4.2.6.8 and 6.1.1.4'
O O 0.0106 0.0060 'International Tables Vol C Tables 4.2.6.8 and 6.1.1.4'

loop_
_geom_angle_atom_site_label_1
_geom_angle_atom_site_label_2
_geom_angle_atom_site_label_3
_geom_angle
_geom_angle_site_symmetry_1
_geom_angle_site_symmetry_3
_geom_angle_publ_flag
O1 Zn1 O3 124.37(7) . 1_545 ?
O1 Zn1 O8 103.12(8) . . ?
O3 Zn1 O8 111.29(8) 1_545 . ?
O1 Zn1 N1 121.07(7) . . ?
O3 Zn1 N1 95.48(7) 1_545 . ?
O8 Zn1 N1 99.00(8) . . ?
C6 C1 C2 119.7(2) . . ?
C6 C1 C7 119.5(2) . . ?
C2 C1 C7 120.7(2) . . ?
C3 C2 C1 120.4(2) . . ?
C3 C2 H2 119.8 . . ?
C1 C2 H2 119.8 . . ?
C2 C3 C4 120.2(2) . . ?
C2 C3 C8 120.9(2) . . ?
C4 C3 C8 118.8(2) . . ?
C5 C4 C3 118.1(2) . . ?
C5 C4 H4 121.0 . . ?
C3 C4 H4 121.0 . . ?
C4 C5 C6 122.8(2) . . ?
C4 C5 N7 119.1(2) . . ?
C6 C5 N7 118.1(2) . . ?
C5 C6 C1 118.8(2) . . ?
C5 C6 H6 120.6 . . ?
C1 C6 H6 120.6 . . ?
O2 C7 O1 124.0(2) . . ?
O2 C7 C1 120.3(2) . . ?
O1 C7 C1 115.7(2) . . ?
O4 C8 O3 123.7(2) . . ?
O4 C8 C3 119.6(2) . . ?
O3 C8 C3 116.7(2) . . ?
C14 C9 C10 120.9(2) . . ?
C14 C9 N2 120.3(2) . . ?
C10 C9 N2 118.8(2) . . ?
C11 C10 C9 119.5(2) . . ?
C11 C10 H10 120.2 . . ?
C9 C10 H10 120.2 . . ?
C12 C11 C10 119.3(2) . . ?
C12 C11 H11 120.3 . . ?
C10 C11 H11 120.3 . . ?
C11 C12 C13 121.2(2) . . ?
C11 C12 O7 117.8(2) . . ?
C13 C12 O7 120.9(2) . . ?
C14 C13 C12 119.9(2) . . ?
C14 C13 H13 120.1 . . ?
C12 C13 H13 120.1 . . ?
C13 C14 C9 119.2(2) . . ?
C13 C14 H14 120.4 . . ?
C9 C14 H14 120.4 . . ?
N1 C15 N2 109.6(2) . . ?
N1 C15 H15 125.2 . . ?
N2 C15 H15 125.2 . . ?
N3 C16 N1 114.2(2) . . ?
N3 C16 H16 122.9 . . ?
N1 C16 H16 122.9 . . ?
C22 C17 C18 120.2(2) . . ?
C22 C17 N5 119.9(2) . . ?
C18 C17 N5 119.9(2) . . ?
C17 C18 C19 120.1(2) . . ?
C17 C18 H18 120.0 . . ?
C19 C18 H18 120.0 . . ?
C20 C19 C18 119.1(2) . . ?
C20 C19 H19 120.5 . . ?
C18 C19 H19 120.5 . . ?
C19 C20 O7 123.8(2) . . ?
C19 C20 C21 121.0(2) . . ?
O7 C20 C21 115.1(2) . . ?
C22 C21 C20 119.4(2) . . ?
C22 C21 H21 120.3 . . ?
C20 C21 H21 120.3 . . ?
C21 C22 C17 120.1(2) . . ?
C21 C22 H22 119.9 . . ?
C17 C22 H22 119.9 . . ?
N4 C23 N5 110.0(2) . . ?
N4 C23 H23 125.0 . . ?
N5 C23 H23 125.0 . . ?
N6 C24 N4 114.3(2) . . ?
N6 C24 H24 122.8 . . ?
N4 C24 H24 122.8 . . ?
C15 N1 C16 103.50(19) . . ?
C15 N1 Zn1 131.99(16) . . ?
C16 N1 Zn1 123.95(15) . . ?
C15 N2 N3 109.90(18) . . ?
C15 N2 C9 130.2(2) . . ?
N3 N2 C9 119.94(18) . . ?
C16 N3 N2 102.78(19) . . ?
C23 N4 C24 102.8(2) . . ?
N6 N5 C23 110.08(19) . . ?
N6 N5 C17 120.4(2) . . ?
C23 N5 C17 129.3(2) . . ?
C24 N6 N5 102.8(2) . . ?
O6 N7 O5 124.1(2) . . ?
O6 N7 C5 117.97(19) . . ?
O5 N7 C5 117.90(19) . . ?
C7 O1 Zn1 115.13(14) . . ?
C8 O3 Zn1 108.75(14) . 1_565 ?
C12 O7 C20 118.47(18) . . ?
Zn1 O8 H8A 129.9(19) . . ?
Zn1 O8 H8B 118.6(18) . . ?
H8A O8 H8B 104.5(5) . . ?

loop_
_geom_bond_atom_site_label_1
_geom_bond_atom_site_label_2
_geom_bond_distance
_geom_bond_site_symmetry_2
_geom_bond_publ_flag
Zn1 O1 1.9476(16) . ?
Zn1 O3 1.9629(16) 1_545 ?
Zn1 O8 2.0007(18) . ?
Zn1 N1 2.0280(19) . ?
C1 C6 1.389(3) . ?
C1 C2 1.394(3) . ?
C1 C7 1.511(3) . ?
C2 C3 1.393(3) . ?
C2 H2 0.9300 . ?
C3 C4 1.395(3) . ?
C3 C8 1.510(3) . ?
C4 C5 1.381(3) . ?
C4 H4 0.9300 . ?
C5 C6 1.384(3) . ?
C5 N7 1.479(3) . ?
C6 H6 0.9300 . ?
C7 O2 1.239(3) . ?
C7 O1 1.283(3) . ?
C8 O4 1.236(3) . ?
C8 O3 1.280(3) . ?
C9 C14 1.386(3) . ?
C9 C10 1.390(3) . ?
C9 N2 1.434(3) . ?
C10 C11 1.386(3) . ?
C10 H10 0.9300 . ?
C11 C12 1.377(3) . ?
C11 H11 0.9300 . ?
C12 C13 1.386(3) . ?
C12 O7 1.389(3) . ?
C13 C14 1.379(3) . ?
C13 H13 0.9300 . ?
C14 H14 0.9300 . ?
C15 N1 1.325(3) . ?
C15 N2 1.332(3) . ?
C15 H15 0.9300 . ?
C16 N3 1.309(3) . ?
C16 N1 1.360(3) . ?
C16 H16 0.9300 . ?
C17 C22 1.383(3) . ?
C17 C18 1.386(3) . ?
C17 N5 1.431(3) . ?
C18 C19 1.388(3) . ?
C18 H18 0.9300 . ?
C19 C20 1.381(3) . ?
C19 H19 0.9300 . ?
C20 O7 1.390(3) . ?
C20 C21 1.390(3) . ?
C21 C22 1.378(3) . ?
C21 H21 0.9300 . ?
C22 H22 0.9300 . ?
C23 N4 1.323(3) . ?
C23 N5 1.343(3) . ?
C23 H23 0.9300 . ?
C24 N6 1.326(3) . ?
C24 N4 1.359(3) . ?
C24 H24 0.9300 . ?
N2 N3 1.366(3) . ?
N5 N6 1.341(3) . ?
N7 O6 1.225(3) . ?
N7 O5 1.226(3) . ?
O8 H8A 0.819(2) . ?
O8 H8B 0.819(2) . ?

loop_
_geom_torsion_atom_site_label_1
_geom_torsion_atom_site_label_2
_geom_torsion_atom_site_label_3
_geom_torsion_atom_site_label_4
_geom_torsion
_geom_torsion_site_symmetry_1
_geom_torsion_site_symmetry_2
_geom_torsion_site_symmetry_3
_geom_torsion_site_symmetry_4
_geom_torsion_publ_flag
C6 C1 C2 C3 -1.1(3) . . . . ?
C7 C1 C2 C3 174.2(2) . . . . ?
C1 C2 C3 C4 0.6(3) . . . . ?
C1 C2 C3 C8 -177.0(2) . . . . ?
C2 C3 C4 C5 0.7(3) . . . . ?
C8 C3 C4 C5 178.4(2) . . . . ?
C3 C4 C5 C6 -1.5(3) . . . . ?
C3 C4 C5 N7 -177.85(19) . . . . ?
C4 C5 C6 C1 1.0(3) . . . . ?
N7 C5 C6 C1 177.40(19) . . . . ?
C2 C1 C6 C5 0.3(3) . . . . ?
C7 C1 C6 C5 -175.1(2) . . . . ?
C6 C1 C7 O2 169.1(2) . . . . ?
C2 C1 C7 O2 -6.3(3) . . . . ?
C6 C1 C7 O1 -7.6(3) . . . . ?
C2 C1 C7 O1 177.0(2) . . . . ?
C2 C3 C8 O4 171.4(2) . . . . ?
C4 C3 C8 O4 -6.3(3) . . . . ?
C2 C3 C8 O3 -8.2(3) . . . . ?
C4 C3 C8 O3 174.2(2) . . . . ?
C14 C9 C10 C11 0.3(4) . . . . ?
N2 C9 C10 C11 -179.2(2) . . . . ?
C9 C10 C11 C12 0.1(4) . . . . ?
C10 C11 C12 C13 -0.6(4) . . . . ?
C10 C11 C12 O7 -177.4(2) . . . . ?
C11 C12 C13 C14 0.7(4) . . . . ?
O7 C12 C13 C14 177.4(2) . . . . ?
C12 C13 C14 C9 -0.3(4) . . . . ?
C10 C9 C14 C13 -0.3(4) . . . . ?
N2 C9 C14 C13 179.3(2) . . . . ?
C22 C17 C18 C19 3.1(4) . . . . ?
N5 C17 C18 C19 -174.3(2) . . . . ?
C17 C18 C19 C20 -0.6(4) . . . . ?
C18 C19 C20 O7 173.8(2) . . . . ?
C18 C19 C20 C21 -2.3(4) . . . . ?
C19 C20 C21 C22 2.6(4) . . . . ?
O7 C20 C21 C22 -173.8(2) . . . . ?
C20 C21 C22 C17 -0.1(4) . . . . ?
C18 C17 C22 C21 -2.7(4) . . . . ?
N5 C17 C22 C21 174.7(2) . . . . ?
N2 C15 N1 C16 -0.1(3) . . . . ?
N2 C15 N1 Zn1 -171.50(15) . . . . ?
N3 C16 N1 C15 0.3(3) . . . . ?
N3 C16 N1 Zn1 172.63(16) . . . . ?
N1 C15 N2 N3 -0.2(3) . . . . ?
N1 C15 N2 C9 179.0(2) . . . . ?
C14 C9 N2 C15 11.3(4) . . . . ?
C10 C9 N2 C15 -169.2(2) . . . . ?
C14 C9 N2 N3 -169.6(2) . . . . ?
C10 C9 N2 N3 10.0(3) . . . . ?
N1 C16 N3 N2 -0.4(3) . . . . ?
C15 N2 N3 C16 0.3(2) . . . . ?
C9 N2 N3 C16 -179.0(2) . . . . ?
N5 C23 N4 C24 1.3(3) . . . . ?
N6 C24 N4 C23 -1.9(3) . . . . ?
N4 C23 N5 N6 -0.5(3) . . . . ?
N4 C23 N5 C17 -175.8(2) . . . . ?
C22 C17 N5 N6 168.8(2) . . . . ?
C18 C17 N5 N6 -13.7(3) . . . . ?
C22 C17 N5 C23 -16.3(4) . . . . ?
C18 C17 N5 C23 161.1(2) . . . . ?
N4 C24 N6 N5 1.6(3) . . . . ?
C23 N5 N6 C24 -0.7(3) . . . . ?
C17 N5 N6 C24 175.1(2) . . . . ?
C4 C5 N7 O6 175.7(2) . . . . ?
C6 C5 N7 O6 -0.9(3) . . . . ?
C4 C5 N7 O5 -4.2(3) . . . . ?
C6 C5 N7 O5 179.3(2) . . . . ?
O2 C7 O1 Zn1 -20.0(3) . . . . ?
C1 C7 O1 Zn1 156.61(15) . . . . ?
O4 C8 O3 Zn1 -1.9(3) . . . 1_565 ?
C3 C8 O3 Zn1 177.58(15) . . . 1_565 ?
C11 C12 O7 C20 -124.5(2) . . . . ?
C13 C12 O7 C20 58.8(3) . . . . ?
C19 C20 O7 C12 18.7(3) . . . . ?
C21 C20 O7 C12 -165.0(2) . . . . ?
